data_7007741
loop_
_publ_author_name
'Antonioli, Bianca'
'Bray, David J.'
'Clegg, Jack K.'
'Gloe, Kerstin'
'Gloe, Karsten'
'Kataeva, Olga'
'Lindoy, Leonard F.'
'McMurtrie, John C.'
'Steel, Peter J.'
'Sumby, Christopher J.'
'Wenzel, Marco'

_publ_section_title
;
 Silver(I) complexation of linked 2,2'-dipyridylamine derivatives.
 Synthetic, solvent extraction, membrane transport and X-ray structural
 studies.
;
_journal_issue 40
_journal_name_full 'Dalton transactions (Cambridge, England : 2003)'
_journal_page_first 4783
_journal_page_last 4794
_journal_paper_doi 10.1039/b609738c
_journal_year 2006
_chemical_formula_moiety 'C39 H33 Ag N10 O3'
_chemical_formula_sum 'C39 H33 Ag N10 O3'
_chemical_formula_weight 797.62
_chemical_name_systematic
;
?
;
_space_group_IT_number 2
_symmetry_cell_setting triclinic
_symmetry_Int_Tables_number 2
_symmetry_space_group_name_Hall '-P 1'
_symmetry_space_group_name_H-M 'P -1'
_atom_sites_solution_hydrogens geom
_atom_sites_solution_primary direct
_atom_sites_solution_secondary difmap
_audit_creation_method SHELXL-97
_cell_angle_alpha 81.910(3)
_cell_angle_beta 81.998(3)
_cell_angle_gamma 71.440(3)
_cell_formula_units_Z 2
_cell_length_a 9.1320(15)
_cell_length_b 12.801(2)
_cell_length_c 15.264(3)
_cell_measurement_reflns_used 4789
_cell_measurement_temperature 150(2)
_cell_measurement_theta_max 26.2365
_cell_measurement_theta_min 2.2695
_cell_volume 1666.2(5)
_computing_cell_refinement 'SAINT (Bruker,1995)'
_computing_data_collection 'SMART (Bruker,1995)'
_computing_data_reduction 'SAINT and XPREP (Bruker 1995)'
_computing_molecular_graphics 'ORTEP-3 (Farrugia, 1997), WINGX-32 (Farrugia, 1999)'
_computing_publication_material 'enCIFer 1.1 (CCDC, 2005)'
_computing_structure_refinement 'SHELXL-97 (Sheldrick, 1997)'
_computing_structure_solution 'SIR97 (Altomare, et. al. 1997)'
_diffrn_ambient_temperature 150(2)
_diffrn_crystal_treatment
;
attached with Exxon Paratone N, to a short length
of fibre supported on a thin piece of copper wire
inserted in a copper mounting pin. The crystal was
quenched in a cold nitrogen gas stream from an
Oxford Cryosystems Cryostream.
;
_diffrn_measured_fraction_theta_full 0.998
_diffrn_measured_fraction_theta_max 0.929
_diffrn_measurement_device_type 'Bruker SMART 1000 CCD'
_diffrn_measurement_method \w
_diffrn_radiation_monochromator graphite
_diffrn_radiation_source 'sealed tube'
_diffrn_radiation_type MoK\a
_diffrn_radiation_wavelength 0.71073
_diffrn_reflns_av_R_equivalents 0.0352
_diffrn_reflns_av_sigmaI/netI 0.0595
_diffrn_reflns_limit_h_max 12
_diffrn_reflns_limit_h_min -12
_diffrn_reflns_limit_k_max 17
_diffrn_reflns_limit_k_min -16
_diffrn_reflns_limit_l_max 20
_diffrn_reflns_limit_l_min -20
_diffrn_reflns_number 16508
_diffrn_reflns_theta_full 25.00
_diffrn_reflns_theta_max 28.40
_diffrn_reflns_theta_min 1.69
_diffrn_standards_decay_% 0.01
_diffrn_standards_number 105
_exptl_absorpt_coefficient_mu 0.663
_exptl_absorpt_correction_T_max 0.938
_exptl_absorpt_correction_T_min 0.745
_exptl_absorpt_correction_type multi-scan
_exptl_absorpt_process_details 'SADABS (Sheldrick, 2003)'
_exptl_crystal_colour yellow
_exptl_crystal_density_diffrn 1.590
_exptl_crystal_density_method 'not measured'
_exptl_crystal_description block
_exptl_crystal_F_000 816
_exptl_crystal_size_max 0.138
_exptl_crystal_size_mid 0.123
_exptl_crystal_size_min 0.096
_refine_diff_density_max 0.628
_refine_diff_density_min -0.365
_refine_diff_density_rms 0.081
_refine_ls_extinction_method none
_refine_ls_goodness_of_fit_ref 1.032
_refine_ls_hydrogen_treatment constr
_refine_ls_matrix_type full
_refine_ls_number_parameters 467
_refine_ls_number_reflns 7771
_refine_ls_number_restraints 5
_refine_ls_restrained_S_all 1.037
_refine_ls_R_factor_all 0.0665
_refine_ls_R_factor_gt 0.0424
_refine_ls_shift/su_max 0.001
_refine_ls_shift/su_mean 0.000
_refine_ls_structure_factor_coef Fsqd
_refine_ls_weighting_details 'calc w=1/[\s^2^(Fo^2^)+(0.0433P)^2^+0.0000P] where P=(Fo^2^+2Fc^2^)/3'
_refine_ls_weighting_scheme calc
_refine_ls_wR_factor_gt 0.0846
_refine_ls_wR_factor_ref 0.0921
_reflns_number_gt 5892
_reflns_number_total 7771
_reflns_threshold_expression >2sigma(I)
_cod_data_source_file b609738c.txt
_cod_data_source_block lj93sad
_cod_original_sg_symbol_H-M 'P -1 '
_cod_database_code 7007741

loop_
_symmetry_equiv_pos_as_xyz
'x, y, z'
'-x, -y, -z'

loop_
_atom_site_label
_atom_site_type_symbol
_atom_site_fract_x
_atom_site_fract_y
_atom_site_fract_z
_atom_site_U_iso_or_equiv
_atom_site_adp_type
_atom_site_occupancy
_atom_site_symmetry_multiplicity
_atom_site_calc_flag
_atom_site_refinement_flags
_atom_site_disorder_assembly
_atom_site_disorder_group
C1 C 0.8035(3) 0.1224(3) 0.8336(2) 0.0360(7) Uani 1 1 d . . .
H1 H 0.7736 0.2001 0.8368 0.043 Uiso 1 1 calc R . .
C2 C 0.8542(4) 0.0531(3) 0.9077(2) 0.0456(9) Uani 1 1 d . . .
H2 H 0.8563 0.0818 0.9615 0.055 Uiso 1 1 calc R . .
C3 C 0.9020(4) -0.0597(3) 0.9017(2) 0.0463(9) Uani 1 1 d . . .
H3 H 0.9372 -0.1099 0.9519 0.056 Uiso 1 1 calc R . .
C4 C 0.8989(4) -0.0992(3) 0.8236(2) 0.0397(8) Uani 1 1 d . . .
H4 H 0.9349 -0.1766 0.8185 0.048 Uiso 1 1 calc R . .
C5 C 0.8414(3) -0.0235(2) 0.75069(19) 0.0273(6) Uani 1 1 d . . .
C6 C 0.7961(3) 0.0071(2) 0.59152(18) 0.0237(6) Uani 1 1 d . . .
C7 C 0.8677(3) 0.0891(2) 0.56221(18) 0.0261(6) Uani 1 1 d . . .
H7 H 0.9359 0.1032 0.5975 0.031 Uiso 1 1 calc R . .
C8 C 0.8368(3) 0.1493(2) 0.48053(19) 0.0307(6) Uani 1 1 d . . .
H8 H 0.8830 0.2061 0.4591 0.037 Uiso 1 1 calc R . .
C9 C 0.7377(4) 0.1259(3) 0.4302(2) 0.0361(7) Uani 1 1 d . . .
H9 H 0.7141 0.1661 0.3741 0.043 Uiso 1 1 calc R . .
C10 C 0.6748(4) 0.0427(3) 0.4645(2) 0.0371(7) Uani 1 1 d . . .
H10 H 0.6083 0.0257 0.4298 0.045 Uiso 1 1 calc R . .
C11 C 0.7974(3) -0.1690(2) 0.6795(2) 0.0303(6) Uani 1 1 d . . .
H11A H 0.8801 -0.2257 0.7108 0.036 Uiso 1 1 calc R . .
H11B H 0.8031 -0.1907 0.6190 0.036 Uiso 1 1 calc R . .
C12 C 0.6414(3) -0.1687(2) 0.72860(18) 0.0242(6) Uani 1 1 d . . .
C13 C 0.5226(3) -0.0704(2) 0.74088(18) 0.0238(6) Uani 1 1 d . . .
H13 H 0.5408 -0.0017 0.7201 0.029 Uiso 1 1 calc R . .
C14 C 0.3786(3) -0.0711(2) 0.78285(17) 0.0210(5) Uani 1 1 d . . .
C15 C 0.3522(3) -0.1724(2) 0.81313(18) 0.0251(6) Uani 1 1 d . . .
H15 H 0.2536 -0.1736 0.8421 0.030 Uiso 1 1 calc R . .
C16 C 0.4696(3) -0.2717(2) 0.80111(18) 0.0257(6) Uani 1 1 d . . .
C17 C 0.6133(3) -0.2687(2) 0.75899(19) 0.0280(6) Uani 1 1 d . . .
H17 H 0.6938 -0.3362 0.7508 0.034 Uiso 1 1 calc R . .
C18 C 0.2462(3) 0.0356(2) 0.79470(19) 0.0247(6) Uani 1 1 d . . .
H18A H 0.1634 0.0376 0.7584 0.030 Uiso 1 1 calc R . .
H18B H 0.2023 0.0341 0.8578 0.030 Uiso 1 1 calc R . .
C19 C 0.2586(3) 0.1969(2) 0.68602(17) 0.0214(5) Uani 1 1 d . . .
C20 C 0.1116(3) 0.2264(2) 0.65840(19) 0.0282(6) Uani 1 1 d . . .
H20 H 0.0297 0.2087 0.6967 0.034 Uiso 1 1 calc R . .
C21 C 0.0841(4) 0.2817(2) 0.5748(2) 0.0318(7) Uani 1 1 d . . .
H21 H -0.0162 0.3020 0.5548 0.038 Uiso 1 1 calc R . .
C22 C 0.2058(4) 0.3067(2) 0.52098(19) 0.0314(7) Uani 1 1 d . . .
H22 H 0.1915 0.3427 0.4626 0.038 Uiso 1 1 calc R . .
C23 C 0.3476(4) 0.2786(2) 0.55333(19) 0.0301(6) Uani 1 1 d . . .
H23 H 0.4295 0.2989 0.5169 0.036 Uiso 1 1 calc R . .
C24 C 0.3503(3) 0.1770(2) 0.83300(17) 0.0217(5) Uani 1 1 d . . .
C25 C 0.3672(3) 0.2834(2) 0.82059(18) 0.0250(6) Uani 1 1 d . . .
H25 H 0.3396 0.3309 0.7679 0.030 Uiso 1 1 calc R . .
C26 C 0.4248(3) 0.3173(2) 0.88676(19) 0.0300(6) Uani 1 1 d . . .
H26 H 0.4376 0.3889 0.8800 0.036 Uiso 1 1 calc R . .
C27 C 0.4641(4) 0.2464(2) 0.9633(2) 0.0340(7) Uani 1 1 d . . .
H27 H 0.5051 0.2677 1.0094 0.041 Uiso 1 1 calc R . .
C28 C 0.4415(4) 0.1443(2) 0.97001(19) 0.0328(7) Uani 1 1 d . . .
H28 H 0.4657 0.0962 1.0229 0.039 Uiso 1 1 calc R . .
C29 C 0.4523(3) -0.3841(2) 0.83641(19) 0.0294(6) Uani 1 1 d D . .
H29A H 0.5182 -0.4391 0.7963 0.035 Uiso 1 1 calc R . .
H29B H 0.4920 -0.4056 0.8956 0.035 Uiso 1 1 calc RD . .
C30 C 0.2049(3) -0.3814(2) 0.9292(2) 0.0294(6) Uani 1 1 d D . .
C31 C 0.0390(9) -0.3754(6) 0.9399(5) 0.0417(6) Uiso 0.50 1 d P A 1
H31 H -0.0149 -0.3787 0.8919 0.050 Uiso 0.50 1 calc PR A 1
C32 C -0.0303(9) -0.3645(6) 1.0256(5) 0.0417(6) Uiso 0.50 1 d P A 1
H32 H -0.1370 -0.3599 1.0373 0.050 Uiso 0.50 1 calc PR A 1
C34 C 0.2085(9) -0.3716(6) 1.0742(5) 0.0417(6) Uiso 0.50 1 d P A 1
H34 H 0.2667 -0.3706 1.1209 0.050 Uiso 0.50 1 calc PR A 1
N7 N 0.2823(7) -0.3840(5) 0.9919(4) 0.0417(6) Uiso 0.50 1 d P A 1
N7A N 0.0552(7) -0.3346(5) 0.9385(4) 0.0417(6) Uiso 0.50 1 d PD A 2
C32A C -0.0251(9) -0.3238(6) 1.0201(5) 0.0417(6) Uiso 0.50 1 d PD A 2
H32A H -0.1345 -0.2904 1.0248 0.050 Uiso 0.50 1 calc PR A 2
C31A C 0.2840(9) -0.4200(6) 1.0095(4) 0.0417(6) Uiso 0.50 1 d PD A 2
H31A H 0.3934 -0.4531 1.0057 0.050 Uiso 0.50 1 calc PRD A 2
C34A C 0.2006(9) -0.4084(6) 1.0885(5) 0.0417(6) Uiso 0.50 1 d PD A 2
H34A H 0.2512 -0.4352 1.1411 0.050 Uiso 0.50 1 calc PR A 2
C33 C 0.0479(4) -0.3599(3) 1.0948(2) 0.0468(9) Uani 1 1 d D . .
H33 H -0.0025 -0.3495 1.1531 0.056 Uiso 1 1 calc R A 1
C35 C 0.2396(4) -0.4086(2) 0.7685(2) 0.0329(7) Uani 1 1 d . . .
C36 C 0.3300(4) -0.4032(3) 0.6892(2) 0.0402(8) Uani 1 1 d . A .
H36 H 0.4215 -0.3821 0.6864 0.048 Uiso 1 1 calc R B 1
C37 C 0.2879(6) -0.4281(3) 0.6157(3) 0.0585(11) Uani 1 1 d . A 1
H37 H 0.3518 -0.4263 0.5611 0.070 Uiso 1 1 calc R A 1
C38 C 0.1542(5) -0.4562(3) 0.6180(3) 0.0578(11) Uani 1 1 d . A 1
H38 H 0.1234 -0.4723 0.5658 0.069 Uiso 1 1 calc R A 1
C39 C 0.0663(5) -0.4601(3) 0.6986(3) 0.0501(10) Uani 1 1 d . A 1
H39 H -0.0262 -0.4798 0.7015 0.060 Uiso 1 1 calc R A 1
N1 N 0.7940(3) 0.08602(19) 0.75642(15) 0.0276(5) Uani 1 1 d . . .
N2 N 0.8275(3) -0.06179(18) 0.67174(15) 0.0260(5) Uani 1 1 d . . .
N3 N 0.7013(3) -0.0159(2) 0.54359(16) 0.0308(6) Uani 1 1 d . . .
N4 N 0.3766(3) 0.22363(18) 0.63428(15) 0.0242(5) Uani 1 1 d . . .
N5 N 0.2894(3) 0.13751(18) 0.77013(14) 0.0221(5) Uani 1 1 d . . .
N6 N 0.3873(3) 0.10848(19) 0.90647(15) 0.0278(5) Uani 1 1 d . . .
N8 N 0.2912(3) -0.38997(19) 0.84497(15) 0.0288(5) Uani 1 1 d . A .
N9 N 0.1067(3) -0.4368(2) 0.7740(2) 0.0462(7) Uani 1 1 d . A .
N10 N 0.6990(3) 0.4148(2) 0.65184(17) 0.0332(6) Uani 1 1 d . . .
O1 O 0.6743(3) 0.3669(2) 0.59290(15) 0.0560(7) Uani 1 1 d . . .
O2 O 0.6836(4) 0.3737(2) 0.72883(16) 0.0683(8) Uani 1 1 d . . .
O3 O 0.7366(3) 0.4998(2) 0.6341(2) 0.0638(8) Uani 1 1 d . . .
Ag1 Ag 0.60997(3) 0.207788(19) 0.676155(15) 0.02949(8) Uani 1 1 d . . .

loop_
_atom_site_aniso_label
_atom_site_aniso_U_11
_atom_site_aniso_U_22
_atom_site_aniso_U_33
_atom_site_aniso_U_23
_atom_site_aniso_U_13
_atom_site_aniso_U_12
C1 0.0292(16) 0.049(2) 0.0332(17) -0.0118(15) 0.0001(13) -0.0145(15)
C2 0.0349(18) 0.075(3) 0.0308(17) -0.0062(17) -0.0058(14) -0.0200(18)
C3 0.0340(18) 0.065(3) 0.0384(19) 0.0115(17) -0.0129(15) -0.0161(18)
C4 0.0323(17) 0.0413(19) 0.0447(19) 0.0094(15) -0.0099(15) -0.0136(15)
C5 0.0180(13) 0.0303(16) 0.0336(16) 0.0011(12) -0.0019(12) -0.0094(12)
C6 0.0192(13) 0.0245(14) 0.0267(14) -0.0073(11) 0.0032(11) -0.0059(11)
C7 0.0248(14) 0.0247(15) 0.0302(15) -0.0076(12) 0.0028(12) -0.0097(12)
C8 0.0344(16) 0.0265(15) 0.0308(16) -0.0049(12) 0.0051(13) -0.0114(13)
C9 0.0460(19) 0.0349(17) 0.0262(15) -0.0043(13) -0.0014(14) -0.0111(15)
C10 0.0363(18) 0.048(2) 0.0315(17) -0.0091(15) -0.0035(14) -0.0168(15)
C11 0.0295(16) 0.0199(14) 0.0407(17) -0.0045(12) 0.0060(13) -0.0098(12)
C12 0.0268(14) 0.0203(14) 0.0262(14) -0.0005(11) -0.0007(11) -0.0097(11)
C13 0.0266(14) 0.0207(14) 0.0275(14) -0.0011(11) -0.0012(11) -0.0131(12)
C14 0.0260(14) 0.0190(13) 0.0198(13) -0.0002(10) -0.0039(11) -0.0097(11)
C15 0.0270(14) 0.0234(14) 0.0269(14) 0.0007(11) -0.0015(12) -0.0124(12)
C16 0.0319(15) 0.0217(14) 0.0255(14) 0.0002(11) -0.0021(12) -0.0124(12)
C17 0.0295(15) 0.0184(14) 0.0347(16) -0.0046(12) 0.0006(12) -0.0065(12)
C18 0.0249(14) 0.0218(14) 0.0300(15) 0.0006(11) -0.0016(12) -0.0125(12)
C19 0.0243(14) 0.0141(12) 0.0265(14) -0.0045(10) -0.0006(11) -0.0065(11)
C20 0.0271(15) 0.0269(16) 0.0344(16) -0.0039(12) -0.0045(13) -0.0128(13)
C21 0.0317(16) 0.0281(16) 0.0385(17) -0.0022(13) -0.0134(13) -0.0094(13)
C22 0.0434(18) 0.0236(15) 0.0291(15) 0.0000(12) -0.0116(14) -0.0106(13)
C23 0.0354(17) 0.0252(15) 0.0313(15) -0.0026(12) 0.0018(13) -0.0139(13)
C24 0.0187(13) 0.0206(13) 0.0241(14) -0.0028(11) 0.0021(10) -0.0053(11)
C25 0.0272(15) 0.0196(14) 0.0269(14) -0.0005(11) -0.0001(12) -0.0071(11)
C26 0.0353(16) 0.0233(15) 0.0338(16) -0.0061(12) -0.0004(13) -0.0121(13)
C27 0.0433(18) 0.0303(16) 0.0305(16) -0.0077(13) -0.0067(14) -0.0111(14)
C28 0.0443(18) 0.0271(16) 0.0256(15) 0.0006(12) -0.0061(13) -0.0092(14)
C29 0.0319(16) 0.0226(15) 0.0333(16) -0.0013(12) 0.0030(13) -0.0112(12)
C30 0.0337(16) 0.0150(13) 0.0380(17) 0.0001(12) -0.0016(13) -0.0074(12)
C33 0.050(2) 0.047(2) 0.0421(19) -0.0094(16) 0.0108(16) -0.0160(17)
C35 0.0417(18) 0.0140(14) 0.0423(18) 0.0022(12) -0.0092(14) -0.0073(13)
C36 0.055(2) 0.0270(17) 0.0413(19) 0.0027(14) -0.0056(16) -0.0179(15)
C37 0.089(3) 0.040(2) 0.047(2) 0.0014(17) -0.009(2) -0.021(2)
C38 0.091(3) 0.0299(19) 0.047(2) -0.0042(16) -0.033(2) 0.000(2)
C39 0.055(2) 0.0292(18) 0.069(3) -0.0076(17) -0.032(2) -0.0049(16)
N1 0.0239(12) 0.0298(13) 0.0289(13) -0.0039(10) -0.0017(10) -0.0083(10)
N2 0.0231(12) 0.0223(12) 0.0323(13) -0.0005(10) 0.0009(10) -0.0088(10)
N3 0.0315(14) 0.0323(14) 0.0322(13) -0.0071(11) 0.0005(11) -0.0149(11)
N4 0.0257(12) 0.0203(12) 0.0262(12) -0.0007(9) -0.0014(10) -0.0075(10)
N5 0.0243(12) 0.0181(11) 0.0253(12) -0.0003(9) -0.0020(9) -0.0093(9)
N6 0.0359(14) 0.0207(12) 0.0260(12) 0.0012(10) -0.0034(10) -0.0090(10)
N8 0.0347(14) 0.0231(12) 0.0296(13) -0.0019(10) 0.0040(11) -0.0135(11)
N9 0.0437(17) 0.0342(15) 0.0631(19) -0.0074(14) -0.0163(15) -0.0098(13)
N10 0.0372(15) 0.0327(14) 0.0322(14) -0.0058(12) 0.0022(11) -0.0154(12)
O1 0.097(2) 0.0480(15) 0.0344(13) -0.0062(11) -0.0085(13) -0.0363(15)
O2 0.127(3) 0.0530(17) 0.0331(14) 0.0006(12) -0.0123(15) -0.0397(18)
O3 0.0743(19) 0.0386(15) 0.090(2) -0.0068(14) 0.0076(16) -0.0398(14)
Ag1 0.02573(12) 0.02624(12) 0.03757(14) -0.00162(9) -0.00404(9) -0.00977(9)

loop_
_atom_type_symbol
_atom_type_description
_atom_type_scat_dispersion_real
_atom_type_scat_dispersion_imag
_atom_type_scat_source
C C 0.0033 0.0016 'International Tables Vol C Tables 4.2.6.8 and 6.1.1.4'
H H 0.0000 0.0000 'International Tables Vol C Tables 4.2.6.8 and 6.1.1.4'
N N 0.0061 0.0033 'International Tables Vol C Tables 4.2.6.8 and 6.1.1.4'
O O 0.0106 0.0060 'International Tables Vol C Tables 4.2.6.8 and 6.1.1.4'
Ag Ag -0.8971 1.1015 'International Tables Vol C Tables 4.2.6.8 and 6.1.1.4'

loop_
_geom_angle_atom_site_label_1
_geom_angle_atom_site_label_2
_geom_angle_atom_site_label_3
_geom_angle
_geom_angle_site_symmetry_1
_geom_angle_site_symmetry_3
_geom_angle_publ_flag
N1 C1 C2 123.4(3) . . ?
N1 C1 H1 118.3 . . ?
C2 C1 H1 118.3 . . ?
C1 C2 C3 117.9(3) . . ?
C1 C2 H2 121.1 . . ?
C3 C2 H2 121.1 . . ?
C4 C3 C2 120.1(3) . . ?
C4 C3 H3 119.9 . . ?
C2 C3 H3 119.9 . . ?
C3 C4 C5 119.1(3) . . ?
C3 C4 H4 120.5 . . ?
C5 C4 H4 120.5 . . ?
N1 C5 N2 118.6(2) . . ?
N1 C5 C4 121.0(3) . . ?
N2 C5 C4 120.3(3) . . ?
N3 C6 C7 122.6(3) . . ?
N3 C6 N2 115.3(2) . . ?
C7 C6 N2 121.9(2) . . ?
C8 C7 C6 118.4(3) . . ?
C8 C7 H7 120.8 . . ?
C6 C7 H7 120.8 . . ?
C7 C8 C9 119.4(3) . . ?
C7 C8 H8 120.3 . . ?
C9 C8 H8 120.3 . . ?
C10 C9 C8 117.7(3) . . ?
C10 C9 H9 121.1 . . ?
C8 C9 H9 121.1 . . ?
N3 C10 C9 124.1(3) . . ?
N3 C10 H10 117.9 . . ?
C9 C10 H10 117.9 . . ?
N2 C11 C12 113.9(2) . . ?
N2 C11 H11A 108.8 . . ?
C12 C11 H11A 108.8 . . ?
N2 C11 H11B 108.8 . . ?
C12 C11 H11B 108.8 . . ?
H11A C11 H11B 107.7 . . ?
C17 C12 C13 118.9(2) . . ?
C17 C12 C11 119.5(2) . . ?
C13 C12 C11 121.5(2) . . ?
C14 C13 C12 121.1(2) . . ?
C14 C13 H13 119.4 . . ?
C12 C13 H13 119.4 . . ?
C13 C14 C15 119.2(2) . . ?
C13 C14 C18 121.8(2) . . ?
C15 C14 C18 119.0(2) . . ?
C16 C15 C14 120.5(3) . . ?
C16 C15 H15 119.8 . . ?
C14 C15 H15 119.8 . . ?
C17 C16 C15 119.1(2) . . ?
C17 C16 C29 117.4(2) . . ?
C15 C16 C29 123.4(2) . . ?
C16 C17 C12 121.1(3) . . ?
C16 C17 H17 119.4 . . ?
C12 C17 H17 119.4 . . ?
N5 C18 C14 114.9(2) . . ?
N5 C18 H18A 108.5 . . ?
C14 C18 H18A 108.5 . . ?
N5 C18 H18B 108.5 . . ?
C14 C18 H18B 108.5 . . ?
H18A C18 H18B 107.5 . . ?
N4 C19 C20 121.6(2) . . ?
N4 C19 N5 117.9(2) . . ?
C20 C19 N5 120.5(2) . . ?
C19 C20 C21 119.9(3) . . ?
C19 C20 H20 120.1 . . ?
C21 C20 H20 120.1 . . ?
C22 C21 C20 118.5(3) . . ?
C22 C21 H21 120.8 . . ?
C20 C21 H21 120.8 . . ?
C23 C22 C21 118.9(3) . . ?
C23 C22 H22 120.6 . . ?
C21 C22 H22 120.6 . . ?
N4 C23 C22 123.3(3) . . ?
N4 C23 H23 118.4 . . ?
C22 C23 H23 118.4 . . ?
N6 C24 N5 115.8(2) . . ?
N6 C24 C25 122.2(2) . . ?
N5 C24 C25 121.9(2) . . ?
C26 C25 C24 118.4(3) . . ?
C26 C25 H25 120.8 . . ?
C24 C25 H25 120.8 . . ?
C25 C26 C27 119.8(3) . . ?
C25 C26 H26 120.1 . . ?
C27 C26 H26 120.1 . . ?
C28 C27 C26 117.7(3) . . ?
C28 C27 H27 121.2 . . ?
C26 C27 H27 121.2 . . ?
N6 C28 C27 124.0(3) . . ?
N6 C28 H28 118.0 . . ?
C27 C28 H28 118.0 . . ?
N8 C29 C16 114.8(2) . . ?
N8 C29 H29A 108.6 . . ?
C16 C29 H29A 108.6 . . ?
N8 C29 H29B 108.6 . . ?
C16 C29 H29B 108.6 . . ?
H29A C29 H29B 107.5 . . ?
N7 C30 N7A 118.8(5) . . ?
N7 C30 N8 114.4(4) . . ?
N7A C30 N8 122.2(4) . . ?
N7A C30 C31A 117.8(4) . . ?
N8 C30 C31A 120.0(4) . . ?
N7 C30 C31 124.7(5) . . ?
N8 C30 C31 120.8(4) . . ?
C31A C30 C31 115.2(4) . . ?
C32 C31 C30 114.0(6) . . ?
C32 C31 H31 123.0 . . ?
C30 C31 H31 123.0 . . ?
C33 C32 C31 122.9(7) . . ?
C33 C32 H32 118.6 . . ?
C31 C32 H32 118.6 . . ?
N7 C34 C33 123.3(7) . . ?
N7 C34 H34 118.4 . . ?
C33 C34 H34 118.4 . . ?
C30 N7 C34 118.7(6) . . ?
C30 N7A C32A 121.3(6) . . ?
C33 C32A N7A 121.0(7) . . ?
C33 C32A H32A 119.5 . . ?
N7A C32A H32A 119.5 . . ?
C34A C31A C30 119.0(7) . . ?
C34A C31A H31A 120.5 . . ?
C30 C31A H31A 120.5 . . ?
C33 C34A C31A 121.2(7) . . ?
C33 C34A H34A 119.4 . . ?
C31A C34A H34A 119.4 . . ?
C34A C33 C32A 119.6(5) . . ?
C34A C33 C32 117.6(5) . . ?
C32A C33 C34 109.5(5) . . ?
C32 C33 C34 116.1(5) . . ?
C34A C33 H33 116.4 . . ?
C32A C33 H33 123.9 . . ?
C32 C33 H33 121.9 . . ?
C34 C33 H33 121.9 . . ?
N9 C35 C36 121.4(3) . . ?
N9 C35 N8 120.2(3) . . ?
C36 C35 N8 118.3(3) . . ?
C37 C36 C35 119.4(3) . . ?
C37 C36 H36 120.3 . . ?
C35 C36 H36 120.3 . . ?
C36 C37 C38 121.2(4) . . ?
C36 C37 H37 119.4 . . ?
C38 C37 H37 119.4 . . ?
C37 C38 C39 117.7(3) . . ?
C37 C38 H38 121.2 . . ?
C39 C38 H38 121.2 . . ?
N9 C39 C38 122.5(4) . . ?
N9 C39 H39 118.8 . . ?
C38 C39 H39 118.8 . . ?
C5 N1 C1 118.4(3) . . ?
C5 N1 Ag1 123.42(18) . . ?
C1 N1 Ag1 112.7(2) . . ?
C5 N2 C6 123.6(2) . . ?
C5 N2 C11 117.0(2) . . ?
C6 N2 C11 116.8(2) . . ?
C6 N3 C10 117.8(2) . . ?
C23 N4 C19 117.8(2) . . ?
C23 N4 Ag1 115.26(18) . . ?
C19 N4 Ag1 126.33(18) . . ?
C24 N5 C19 121.8(2) . . ?
C24 N5 C18 118.8(2) . . ?
C19 N5 C18 119.2(2) . . ?
C24 N6 C28 117.9(2) . . ?
C35 N8 C30 125.1(3) . . ?
C35 N8 C29 116.4(2) . . ?
C30 N8 C29 118.5(2) . . ?
C39 N9 C35 117.9(3) . . ?
O2 N10 O3 121.4(3) . . ?
O2 N10 O1 117.1(3) . . ?
O3 N10 O1 121.5(3) . . ?
N10 O1 Ag1 103.01(17) . . ?
N4 Ag1 N1 139.18(8) . . ?
N4 Ag1 O1 103.35(9) . . ?
N1 Ag1 O1 117.12(9) . . ?

loop_
_geom_bond_atom_site_label_1
_geom_bond_atom_site_label_2
_geom_bond_distance
_geom_bond_site_symmetry_2
_geom_bond_publ_flag
C1 N1 1.350(4) . ?
C1 C2 1.373(5) . ?
C1 H1 0.9500 . ?
C2 C3 1.382(5) . ?
C2 H2 0.9500 . ?
C3 C4 1.366(5) . ?
C3 H3 0.9500 . ?
C4 C5 1.410(4) . ?
C4 H4 0.9500 . ?
C5 N1 1.341(4) . ?
C5 N2 1.399(4) . ?
C6 N3 1.331(3) . ?
C6 C7 1.397(4) . ?
C6 N2 1.412(3) . ?
C7 C8 1.384(4) . ?
C7 H7 0.9500 . ?
C8 C9 1.390(4) . ?
C8 H8 0.9500 . ?
C9 C10 1.373(4) . ?
C9 H9 0.9500 . ?
C10 N3 1.338(4) . ?
C10 H10 0.9500 . ?
C11 N2 1.470(3) . ?
C11 C12 1.513(4) . ?
C11 H11A 0.9900 . ?
C11 H11B 0.9900 . ?
C12 C17 1.388(4) . ?
C12 C13 1.392(4) . ?
C13 C14 1.383(4) . ?
C13 H13 0.9500 . ?
C14 C15 1.397(4) . ?
C14 C18 1.522(4) . ?
C15 C16 1.394(4) . ?
C15 H15 0.9500 . ?
C16 C17 1.389(4) . ?
C16 C29 1.513(4) . ?
C17 H17 0.9500 . ?
C18 N5 1.465(3) . ?
C18 H18A 0.9900 . ?
C18 H18B 0.9900 . ?
C19 N4 1.351(3) . ?
C19 C20 1.383(4) . ?
C19 N5 1.412(3) . ?
C20 C21 1.384(4) . ?
C20 H20 0.9500 . ?
C21 C22 1.382(4) . ?
C21 H21 0.9500 . ?
C22 C23 1.372(4) . ?
C22 H22 0.9500 . ?
C23 N4 1.349(4) . ?
C23 H23 0.9500 . ?
C24 N6 1.335(3) . ?
C24 N5 1.397(3) . ?
C24 C25 1.402(4) . ?
C25 C26 1.379(4) . ?
C25 H25 0.9500 . ?
C26 C27 1.389(4) . ?
C26 H26 0.9500 . ?
C27 C28 1.375(4) . ?
C27 H27 0.9500 . ?
C28 N6 1.341(4) . ?
C28 H28 0.9500 . ?
C29 N8 1.483(4) . ?
C29 H29A 0.9900 . ?
C29 H29B 0.9900 . ?
C30 N7 1.257(7) . ?
C30 N7A 1.303(7) . ?
C30 N8 1.410(4) . ?
C30 C31A 1.454(8) . ?
C30 C31 1.480(8) . ?
C31 C32 1.376(11) . ?
C31 H31 0.9500 . ?
C32 C33 1.373(8) . ?
C32 H32 0.9500 . ?
C34 N7 1.346(10) . ?
C34 C33 1.420(9) . ?
C34 H34 0.9500 . ?
N7A C32A 1.356(10) . ?
C32A C33 1.352(8) . ?
C32A H32A 0.9500 . ?
C31A C34A 1.334(10) . ?
C31A H31A 0.9500 . ?
C34A C33 1.329(9) . ?
C34A H34A 0.9500 . ?
C33 H33 0.9500 . ?
C35 N9 1.361(4) . ?
C35 C36 1.373(5) . ?
C35 N8 1.395(4) . ?
C36 C37 1.345(5) . ?
C36 H36 0.9500 . ?
C37 C38 1.373(6) . ?
C37 H37 0.9500 . ?
C38 C39 1.376(6) . ?
C38 H38 0.9500 . ?
C39 N9 1.354(4) . ?
C39 H39 0.9500 . ?
N1 Ag1 2.263(2) . ?
N4 Ag1 2.249(2) . ?
N10 O2 1.227(3) . ?
N10 O3 1.228(3) . ?
N10 O1 1.239(3) . ?
O1 Ag1 2.436(2) . ?

loop_
_geom_torsion_atom_site_label_1
_geom_torsion_atom_site_label_2
_geom_torsion_atom_site_label_3
_geom_torsion_atom_site_label_4
_geom_torsion
_geom_torsion_site_symmetry_1
_geom_torsion_site_symmetry_2
_geom_torsion_site_symmetry_3
_geom_torsion_site_symmetry_4
_geom_torsion_publ_flag
N1 C1 C2 C3 2.0(5) . . . . ?
C1 C2 C3 C4 0.3(5) . . . . ?
C2 C3 C4 C5 -2.1(5) . . . . ?
C3 C4 C5 N1 1.7(4) . . . . ?
C3 C4 C5 N2 -175.9(3) . . . . ?
N3 C6 C7 C8 0.8(4) . . . . ?
N2 C6 C7 C8 176.6(2) . . . . ?
C6 C7 C8 C9 -0.6(4) . . . . ?
C7 C8 C9 C10 -0.2(4) . . . . ?
C8 C9 C10 N3 1.0(5) . . . . ?
N2 C11 C12 C17 -164.8(2) . . . . ?
N2 C11 C12 C13 18.0(4) . . . . ?
C17 C12 C13 C14 0.2(4) . . . . ?
C11 C12 C13 C14 177.5(3) . . . . ?
C12 C13 C14 C15 -0.2(4) . . . . ?
C12 C13 C14 C18 -178.4(2) . . . . ?
C13 C14 C15 C16 -0.1(4) . . . . ?
C18 C14 C15 C16 178.2(2) . . . . ?
C14 C15 C16 C17 0.3(4) . . . . ?
C14 C15 C16 C29 176.6(3) . . . . ?
C15 C16 C17 C12 -0.2(4) . . . . ?
C29 C16 C17 C12 -176.8(3) . . . . ?
C13 C12 C17 C16 0.0(4) . . . . ?
C11 C12 C17 C16 -177.4(3) . . . . ?
C13 C14 C18 N5 -8.3(4) . . . . ?
C15 C14 C18 N5 173.4(2) . . . . ?
N4 C19 C20 C21 2.0(4) . . . . ?
N5 C19 C20 C21 -178.1(2) . . . . ?
C19 C20 C21 C22 -0.4(4) . . . . ?
C20 C21 C22 C23 -1.8(4) . . . . ?
C21 C22 C23 N4 2.6(4) . . . . ?
N6 C24 C25 C26 0.3(4) . . . . ?
N5 C24 C25 C26 178.5(2) . . . . ?
C24 C25 C26 C27 -0.1(4) . . . . ?
C25 C26 C27 C28 -0.8(4) . . . . ?
C26 C27 C28 N6 1.5(5) . . . . ?
C17 C16 C29 N8 -155.2(2) . . . . ?
C15 C16 C29 N8 28.4(4) . . . . ?
N7 C30 C31 C32 4.6(8) . . . . ?
N7A C30 C31 C32 -78.0(12) . . . . ?
N8 C30 C31 C32 -178.5(5) . . . . ?
C31A C30 C31 C32 24.1(8) . . . . ?
C30 C31 C32 C33 -0.1(10) . . . . ?
N7A C30 N7 C34 20.6(8) . . . . ?
N8 C30 N7 C34 177.2(5) . . . . ?
C31A C30 N7 C34 -71.5(14) . . . . ?
C31 C30 N7 C34 -5.7(8) . . . . ?
C33 C34 N7 C30 2.6(10) . . . . ?
N7 C30 N7A C32A -23.1(8) . . . . ?
N8 C30 N7A C32A -177.8(5) . . . . ?
C31A C30 N7A C32A -1.1(8) . . . . ?
C31 C30 N7A C32A 88.4(13) . . . . ?
C30 N7A C32A C33 1.0(9) . . . . ?
N7 C30 C31A C34A 99.9(16) . . . . ?
N7A C30 C31A C34A 1.4(8) . . . . ?
N8 C30 C31A C34A 178.2(5) . . . . ?
C31 C30 C31A C34A -24.2(8) . . . . ?
C30 C31A C34A C33 -1.6(10) . . . . ?
C31A C34A C33 C32A 1.5(9) . . . . ?
C31A C34A C33 C32 27.0(9) . . . . ?
C31A C34A C33 C34 -64.6(15) . . . . ?
N7A C32A C33 C34A -1.1(8) . . . . ?
N7A C32A C33 C32 -92.1(16) . . . . ?
N7A C32A C33 C34 19.4(8) . . . . ?
C31 C32 C33 C34A -26.2(9) . . . . ?
C31 C32 C33 C32A 75.2(15) . . . . ?
C31 C32 C33 C34 -2.5(9) . . . . ?
N7 C34 C33 C34A 100.7(18) . . . . ?
N7 C34 C33 C32A -21.9(8) . . . . ?
N7 C34 C33 C32 1.5(9) . . . . ?
N9 C35 C36 C37 -1.1(5) . . . . ?
N8 C35 C36 C37 175.6(3) . . . . ?
C35 C36 C37 C38 1.6(5) . . . . ?
C36 C37 C38 C39 -1.3(5) . . . . ?
C37 C38 C39 N9 0.4(5) . . . . ?
N2 C5 N1 C1 178.1(2) . . . . ?
C4 C5 N1 C1 0.4(4) . . . . ?
N2 C5 N1 Ag1 26.0(3) . . . . ?
C4 C5 N1 Ag1 -151.7(2) . . . . ?
C2 C1 N1 C5 -2.3(4) . . . . ?
C2 C1 N1 Ag1 152.6(3) . . . . ?
N1 C5 N2 C6 13.2(4) . . . . ?
C4 C5 N2 C6 -169.0(3) . . . . ?
N1 C5 N2 C11 -147.8(2) . . . . ?
C4 C5 N2 C11 29.9(4) . . . . ?
N3 C6 N2 C5 -141.8(3) . . . . ?
C7 C6 N2 C5 42.1(4) . . . . ?
N3 C6 N2 C11 19.3(3) . . . . ?
C7 C6 N2 C11 -156.8(2) . . . . ?
C12 C11 N2 C5 65.4(3) . . . . ?
C12 C11 N2 C6 -97.0(3) . . . . ?
C7 C6 N3 C10 -0.1(4) . . . . ?
N2 C6 N3 C10 -176.2(2) . . . . ?
C9 C10 N3 C6 -0.8(4) . . . . ?
C22 C23 N4 C19 -1.1(4) . . . . ?
C22 C23 N4 Ag1 -172.7(2) . . . . ?
C20 C19 N4 C23 -1.3(4) . . . . ?
N5 C19 N4 C23 178.8(2) . . . . ?
C20 C19 N4 Ag1 169.28(19) . . . . ?
N5 C19 N4 Ag1 -10.6(3) . . . . ?
N6 C24 N5 C19 -174.1(2) . . . . ?
C25 C24 N5 C19 7.6(4) . . . . ?
N6 C24 N5 C18 10.3(3) . . . . ?
C25 C24 N5 C18 -167.9(2) . . . . ?
N4 C19 N5 C24 56.2(3) . . . . ?
C20 C19 N5 C24 -123.7(3) . . . . ?
N4 C19 N5 C18 -128.2(3) . . . . ?
C20 C19 N5 C18 51.9(3) . . . . ?
C14 C18 N5 C24 -85.1(3) . . . . ?
C14 C18 N5 C19 99.1(3) . . . . ?
N5 C24 N6 C28 -177.9(2) . . . . ?
C25 C24 N6 C28 0.4(4) . . . . ?
C27 C28 N6 C24 -1.3(4) . . . . ?
N9 C35 N8 C30 -10.0(4) . . . . ?
C36 C35 N8 C30 173.2(3) . . . . ?
N9 C35 N8 C29 167.0(2) . . . . ?
C36 C35 N8 C29 -9.8(4) . . . . ?
N7 C30 N8 C35 168.1(4) . . . . ?
N7A C30 N8 C35 -36.2(5) . . . . ?
C31A C30 N8 C35 147.1(4) . . . . ?
C31 C30 N8 C35 -9.2(5) . . . . ?
N7 C30 N8 C29 -8.9(4) . . . . ?
N7A C30 N8 C29 146.8(4) . . . . ?
C31A C30 N8 C29 -29.9(5) . . . . ?
C31 C30 N8 C29 173.8(4) . . . . ?
C16 C29 N8 C35 84.4(3) . . . . ?
C16 C29 N8 C30 -98.4(3) . . . . ?
C38 C39 N9 C35 0.0(5) . . . . ?
C36 C35 N9 C39 0.3(4) . . . . ?
N8 C35 N9 C39 -176.4(3) . . . . ?
O2 N10 O1 Ag1 -1.0(3) . . . . ?
O3 N10 O1 Ag1 179.4(2) . . . . ?
C23 N4 Ag1 N1 -146.43(18) . . . . ?
C19 N4 Ag1 N1 42.8(3) . . . . ?
C23 N4 Ag1 O1 26.1(2) . . . . ?
C19 N4 Ag1 O1 -144.7(2) . . . . ?
C5 N1 Ag1 N4 43.4(3) . . . . ?
C1 N1 Ag1 N4 -110.2(2) . . . . ?
C5 N1 Ag1 O1 -128.5(2) . . . . ?
C1 N1 Ag1 O1 78.0(2) . . . . ?
N10 O1 Ag1 N4 124.7(2) . . . . ?
N10 O1 Ag1 N1 -60.8(2) . . . . ?
